data_7224816
loop_
_publ_author_name
'D'Alessio, Daniel'
'Krause-Heuer, Answen M'
'Skelton, Brian W.'
'Fraser, Benjamin Hugh'
'Massi, Massimiliano'
'Ogden, Mark Ian'

_publ_section_title
;
 Synthesis, structure and conformational mobility of tetra-substituted
 cyanomethoxy p-tert-butylcalix[4]arenes
;
_journal_name_full 'RSC Adv.'
_journal_paper_doi 10.1039/C6RA05865E
_journal_year 2016
_chemical_formula_moiety 'C60 H80 N4 O6'
_chemical_formula_sum 'C60 H80 N4 O6'
_chemical_formula_weight 953.28
_chemical_name_systematic
;
 ?
;
_space_group_IT_number 14
_symmetry_cell_setting monoclinic
_symmetry_space_group_name_Hall '-P 2yn'
_symmetry_space_group_name_H-M 'P 1 21/n 1'
_atom_sites_solution_hydrogens geom
_atom_sites_solution_primary direct
_atom_sites_solution_secondary difmap
_audit_creation_date 2012-05-18T19:55:04-00:00
_audit_creation_method 'WinGX routine CIF_UPDATE'
_audit_update_record
;
2016-02-29 deposited with the CCDC.
2016-04-01 downloaded from the CCDC.
;
_cell_angle_alpha 90
_cell_angle_beta 109.896(2)
_cell_angle_gamma 90
_cell_formula_units_Z 8
_cell_length_a 21.0623(5)
_cell_length_b 21.8364(3)
_cell_length_c 25.8796(5)
_cell_measurement_reflns_used 28947
_cell_measurement_temperature 100(2)
_cell_measurement_theta_max 32.4714
_cell_measurement_theta_min 2.8037
_cell_volume 11192.2(4)
_computing_cell_refinement
;
        CrysAlisPro, Oxford Diffraction Ltd.,
        Version 1.171.33.52 (release 06-11-2009 CrysAlis171 .NET)
        (compiled Nov  6 2009,16:24:50)
;
_computing_data_collection
;
        CrysAlisPro, Oxford Diffraction Ltd.,
        Version 1.171.33.52 (release 06-11-2009 CrysAlis171 .NET)
        (compiled Nov  6 2009,16:24:50)
;
_computing_data_reduction
;
        CrysAlisPro, Oxford Diffraction Ltd.,
        Version 1.171.33.52 (release 06-11-2009 CrysAlis171 .NET)
        (compiled Nov  6 2009,16:24:50)
;
_computing_molecular_graphics 'OrtepII (Johnson, C. K. (1976)'
_computing_publication_material 'WinGX Farrugia, L. J. (1999)'
_computing_structure_refinement 'SHELXL-97 (Sheldrick, 2008)'
_diffrn_ambient_temperature 100(2)
_diffrn_detector_area_resol_mean 16.0009
_diffrn_measured_fraction_theta_full 0.992
_diffrn_measured_fraction_theta_max 0.992
_diffrn_measurement_device_type 'Oxford Diffraction Xcalibur diffractometer'
_diffrn_measurement_method '\w scans'
_diffrn_orient_matrix_UB_11 0.0023451
_diffrn_orient_matrix_UB_12 0.001595
_diffrn_orient_matrix_UB_13 0.0279822
_diffrn_orient_matrix_UB_21 0.0353328
_diffrn_orient_matrix_UB_22 0.0047181
_diffrn_orient_matrix_UB_23 0.0078138
_diffrn_orient_matrix_UB_31 -0.005355
_diffrn_orient_matrix_UB_32 0.0320879
_diffrn_orient_matrix_UB_33 -0.0025528
_diffrn_radiation_monochromator graphite
_diffrn_radiation_type MoK\a
_diffrn_radiation_wavelength 0.71073
_diffrn_reflns_av_R_equivalents 0.0439
_diffrn_reflns_av_unetI/netI 0.0448
_diffrn_reflns_limit_h_max 31
_diffrn_reflns_limit_h_min -31
_diffrn_reflns_limit_k_max 32
_diffrn_reflns_limit_k_min -32
_diffrn_reflns_limit_l_max 38
_diffrn_reflns_limit_l_min -38
_diffrn_reflns_number 145617
_diffrn_reflns_theta_full 32
_diffrn_reflns_theta_max 32
_diffrn_reflns_theta_min 2.81
_exptl_absorpt_coefficient_mu 0.072
_exptl_absorpt_correction_T_max 1
_exptl_absorpt_correction_T_min 0.99626
_exptl_absorpt_correction_type multi-scan
_exptl_absorpt_process_details
;
       CrysAlisPro, Oxford Diffraction Ltd.,
        Version 1.171.34.44 (release 25-10-2010 CrysAlis171 .NET)
        (compiled Oct 25 2010,18:11:34)
        Empirical absorption correction using spherical harmonics,
 implemented in SCALE3 ABSPACK scaling algorithm.

;
_exptl_crystal_colour colourless
_exptl_crystal_density_diffrn 1.131
_exptl_crystal_density_method 'not measured'
_exptl_crystal_description block
_exptl_crystal_F_000 4128
_exptl_crystal_size_max 0.37
_exptl_crystal_size_mid 0.28
_exptl_crystal_size_min 0.26
_platon_squeeze_details
;
;
_refine_diff_density_max 0.522
_refine_diff_density_min -0.286
_refine_diff_density_rms 0.058
_refine_ls_extinction_method none
_refine_ls_goodness_of_fit_ref 1.102
_refine_ls_hydrogen_treatment constr
_refine_ls_matrix_type full
_refine_ls_number_parameters 1432
_refine_ls_number_reflns 38570
_refine_ls_number_restraints 76
_refine_ls_restrained_S_all 1.109
_refine_ls_R_factor_all 0.095
_refine_ls_R_factor_gt 0.07
_refine_ls_shift/su_max 0.015
_refine_ls_shift/su_mean 0
_refine_ls_structure_factor_coef Fsqd
_refine_ls_weighting_details 'calc w=1/[\s^2^(Fo^2^)+(0.0616P)^2^+3.4216P] where P=(Fo^2^+2Fc^2^)/3'
_refine_ls_weighting_scheme calc
_refine_ls_wR_factor_gt 0.1463
_refine_ls_wR_factor_ref 0.1582
_reflns_number_gt 29868
_reflns_number_total 38570
_reflns_threshold_expression I>2\s(I)
_cod_data_source_file c6ra05865e2.cif
_cod_data_source_block modd268
_cod_original_sg_symbol_Hall '-p 2yn'
_cod_database_code 7224816

loop_
_symmetry_equiv_pos_as_xyz
'x, y, z'
'-x+1/2, y+1/2, -z+1/2'
'-x, -y, -z'
'x-1/2, -y-1/2, z-1/2'

loop_
_atom_site_label
_atom_site_type_symbol
_atom_site_fract_x
_atom_site_fract_y
_atom_site_fract_z
_atom_site_U_iso_or_equiv
_atom_site_adp_type
_atom_site_occupancy
_atom_site_symmetry_multiplicity
_atom_site_calc_flag
_atom_site_refinement_flags
_atom_site_disorder_assembly
_atom_site_disorder_group
C11 C 0.10981(6) 0.54572(6) 0.77370(5) 0.0174(2) Uani 1 1 d . . .
O11 O 0.14977(5) 0.54612(5) 0.82911(4) 0.02109(19) Uani 1 1 d . . .
C111 C 0.11778(7) 0.52903(6) 0.86744(5) 0.0198(2) Uani 1 1 d . . .
H11A H 0.0729 0.511 0.8478 0.024 Uiso 1 1 calc R . .
H11B H 0.1113 0.5656 0.8877 0.024 Uiso 1 1 calc R . .
C112 C 0.16238(7) 0.48215(6) 0.90775(5) 0.0195(2) Uani 1 1 d . . .
O112 O 0.20909(5) 0.45648(5) 0.89792(4) 0.0262(2) Uani 1 1 d . . .
N113 N 0.14781(6) 0.47069(6) 0.95364(4) 0.0214(2) Uani 1 1 d . . .
C114 C 0.09295(7) 0.49945(7) 0.96783(6) 0.0244(3) Uani 1 1 d . . .
H11C H 0.0716 0.4684 0.9845 0.029 Uiso 1 1 calc R . .
H11D H 0.0582 0.5146 0.9339 0.029 Uiso 1 1 calc R . .
C115 C 0.11780(9) 0.55258(8) 1.00786(7) 0.0348(4) Uani 1 1 d . . .
H11E H 0.1565 0.5392 1.0393 0.052 Uiso 1 1 calc R . .
H11F H 0.0814 0.5661 1.0208 0.052 Uiso 1 1 calc R . .
H11G H 0.1315 0.5866 0.9893 0.052 Uiso 1 1 calc R . .
C116 C 0.18711(7) 0.42330(7) 0.99141(6) 0.0255(3) Uani 1 1 d . . .
H11H H 0.1899 0.4335 1.0294 0.031 Uiso 1 1 calc R . .
H11I H 0.2336 0.4225 0.9902 0.031 Uiso 1 1 calc R . .
C117 C 0.15522(9) 0.36070(7) 0.97630(7) 0.0323(3) Uani 1 1 d . . .
H11J H 0.1095 0.3613 0.978 0.048 Uiso 1 1 calc R . .
H11K H 0.1824 0.3301 1.0022 0.048 Uiso 1 1 calc R . .
H11L H 0.1531 0.3502 0.9389 0.048 Uiso 1 1 calc R . .
C12 C 0.06151(6) 0.59087(6) 0.75158(5) 0.0178(2) Uani 1 1 d . . .
C13 C 0.02261(6) 0.58843(6) 0.69583(5) 0.0182(2) Uani 1 1 d . . .
H13 H -0.011 0.6188 0.6811 0.022 Uiso 1 1 calc R . .
C14 C 0.03138(6) 0.54305(6) 0.66111(5) 0.0180(2) Uani 1 1 d . . .
C141 C -0.01001(7) 0.54011(7) 0.59981(5) 0.0219(3) Uani 1 1 d . . .
C142 C -0.06905(8) 0.58516(8) 0.58388(6) 0.0330(3) Uani 1 1 d . . .
H14A H -0.0981 0.5767 0.6056 0.05 Uiso 1 1 calc R . .
H14B H -0.0952 0.5806 0.5447 0.05 Uiso 1 1 calc R . .
H14C H -0.0517 0.6271 0.591 0.05 Uiso 1 1 calc R . .
C143 C 0.03591(9) 0.55571(8) 0.56666(6) 0.0328(3) Uani 1 1 d . . .
H14D H 0.0096 0.5546 0.5273 0.049 Uiso 1 1 calc R . .
H14E H 0.0727 0.5258 0.5748 0.049 Uiso 1 1 calc R . .
H14F H 0.0548 0.5968 0.5766 0.049 Uiso 1 1 calc R . .
C144 C -0.03888(9) 0.47543(8) 0.58469(7) 0.0354(4) Uani 1 1 d . . .
H14G H -0.0664 0.4646 0.6072 0.053 Uiso 1 1 calc R . .
H14H H -0.0017 0.4461 0.5915 0.053 Uiso 1 1 calc R . .
H14I H -0.067 0.4743 0.5457 0.053 Uiso 1 1 calc R . .
C15 C 0.08237(7) 0.50022(6) 0.68422(5) 0.0196(2) Uani 1 1 d . . .
H15 H 0.0901 0.4694 0.6612 0.024 Uiso 1 1 calc R . .
C16 C 0.12239(7) 0.50073(6) 0.73956(5) 0.0183(2) Uani 1 1 d . . .
C1 C 0.18000(7) 0.45502(6) 0.75957(6) 0.0206(2) Uani 1 1 d . . .
H1A H 0.1625 0.4129 0.75 0.025 Uiso 1 1 calc R . .
H1B H 0.2008 0.4576 0.8 0.025 Uiso 1 1 calc R . .
C21 C 0.14493(6) 0.71455(6) 0.78032(5) 0.0163(2) Uani 1 1 d . . .
O21 O 0.18787(4) 0.66577(4) 0.80230(4) 0.01737(17) Uani 1 1 d . . .
C211 C 0.22633(7) 0.66930(7) 0.85902(5) 0.0224(3) Uani 1 1 d . . .
H21A H 0.2582 0.7041 0.8651 0.027 Uiso 1 1 calc R . .
H21B H 0.2533 0.6314 0.8701 0.027 Uiso 1 1 calc R . .
C212 C 0.18441(7) 0.67729(7) 0.89404(6) 0.0248(3) Uani 1 1 d . . .
N213 N 0.15304(8) 0.68401(8) 0.92196(6) 0.0392(3) Uani 1 1 d . . .
C22 C 0.16968(7) 0.76893(6) 0.76589(5) 0.0182(2) Uani 1 1 d . . .
C23 C 0.12312(7) 0.81457(6) 0.74061(6) 0.0218(3) Uani 1 1 d . . .
H23 H 0.1393 0.8522 0.7315 0.026 Uiso 1 1 calc R . .
C24 C 0.05355(7) 0.80699(6) 0.72817(6) 0.0226(3) Uani 1 1 d . . .
C241 C 0.00545(8) 0.85934(7) 0.70025(6) 0.0291(3) Uani 1 1 d . . .
C242 C 0.02035(10) 0.91445(8) 0.73954(7) 0.0431(5) Uani 1 1 d . . .
H24A H 0.0673 0.9275 0.7477 0.065 Uiso 1 1 calc R . .
H24B H 0.0133 0.9027 0.7738 0.065 Uiso 1 1 calc R . .
H24C H -0.0101 0.9483 0.7223 0.065 Uiso 1 1 calc R . .
C243 C 0.01661(11) 0.87761(9) 0.64681(7) 0.0430(4) Uani 1 1 d . . .
H24D H 0.063 0.8923 0.6552 0.064 Uiso 1 1 calc R . .
H24E H -0.0151 0.9103 0.6287 0.064 Uiso 1 1 calc R . .
H24F H 0.009 0.842 0.6224 0.064 Uiso 1 1 calc R . .
C244 C -0.06870(9) 0.84177(9) 0.68620(8) 0.0443(5) Uani 1 1 d . . .
H24G H -0.0973 0.8762 0.6677 0.066 Uiso 1 1 calc R . .
H24H H -0.0776 0.8318 0.72 0.066 Uiso 1 1 calc R . .
H24I H -0.0788 0.806 0.6618 0.066 Uiso 1 1 calc R . .
C25 C 0.03124(7) 0.75172(6) 0.74271(5) 0.0216(3) Uani 1 1 d . . .
H25 H -0.0158 0.7456 0.7345 0.026 Uiso 1 1 calc R . .
C26 C 0.07602(6) 0.70497(6) 0.76903(5) 0.0183(2) Uani 1 1 d . . .
C2 C 0.05032(7) 0.64510(6) 0.78422(5) 0.0200(2) Uani 1 1 d . . .
H2A H 0.0014 0.649 0.7779 0.024 Uiso 1 1 calc R . .
H2B H 0.0735 0.6372 0.8239 0.024 Uiso 1 1 calc R . .
C31 C 0.31293(6) 0.68833(5) 0.75962(5) 0.0155(2) Uani 1 1 d . . .
O31 O 0.33822(4) 0.67962(4) 0.81638(4) 0.01835(18) Uani 1 1 d . . .
C311 C 0.40423(7) 0.70321(7) 0.84275(6) 0.0224(3) Uani 1 1 d . . .
H31A H 0.4158 0.7324 0.818 0.027 Uiso 1 1 calc R . .
H31B H 0.4374 0.6693 0.8512 0.027 Uiso 1 1 calc R . .
C312 C 0.40738(7) 0.73591(6) 0.89611(6) 0.0221(3) Uani 1 1 d . . .
O312 O 0.35656(5) 0.74486(6) 0.90785(5) 0.0375(3) Uani 1 1 d . . .
N313 N 0.46875(6) 0.75508(6) 0.92868(5) 0.0231(2) Uani 1 1 d . . .
C314 C 0.53120(7) 0.74565(7) 0.91725(7) 0.0281(3) Uani 1 1 d . . .
H31C H 0.5266 0.7085 0.8943 0.034 Uiso 1 1 calc R . .
H31D H 0.5685 0.7385 0.9523 0.034 Uiso 1 1 calc R . .
C315 C 0.54908(10) 0.79911(9) 0.88819(8) 0.0436(4) Uani 1 1 d . . .
H31E H 0.5118 0.8073 0.854 0.065 Uiso 1 1 calc R . .
H31F H 0.59 0.7895 0.8798 0.065 Uiso 1 1 calc R . .
H31G H 0.5572 0.8353 0.9119 0.065 Uiso 1 1 calc R . .
C316 C 0.47443(8) 0.78902(7) 0.97897(6) 0.0278(3) Uani 1 1 d . . .
H31H H 0.432 0.8119 0.9734 0.033 Uiso 1 1 calc R . .
H31I H 0.5116 0.8192 0.9864 0.033 Uiso 1 1 calc R . .
C317 C 0.48786(10) 0.74749(9) 1.02821(7) 0.0413(4) Uani 1 1 d . . .
H31J H 0.4489 0.7206 1.0229 0.062 Uiso 1 1 calc R . .
H31K H 0.4954 0.7723 1.0613 0.062 Uiso 1 1 calc R . .
H31L H 0.528 0.7226 1.0324 0.062 Uiso 1 1 calc R . .
C32 C 0.32918(6) 0.64750(5) 0.72434(5) 0.0152(2) Uani 1 1 d . A .
C33 C 0.30328(6) 0.65900(6) 0.66799(5) 0.0168(2) Uani 1 1 d . . .
H33 H 0.3146 0.6318 0.6438 0.02 Uiso 1 1 calc R . .
C34 C 0.26130(6) 0.70888(6) 0.64563(5) 0.0177(2) Uani 1 1 d . . .
C341 C 0.23262(7) 0.71903(6) 0.58348(6) 0.0227(3) Uani 1 1 d . . .
C342 C 0.28717(9) 0.70838(8) 0.55728(6) 0.0308(3) Uani 1 1 d . . .
H34A H 0.3263 0.7345 0.5754 0.046 Uiso 1 1 calc R . .
H34B H 0.2689 0.7185 0.5181 0.046 Uiso 1 1 calc R . .
H34C H 0.3011 0.6653 0.5617 0.046 Uiso 1 1 calc R . .
C343 C 0.17501(9) 0.67304(9) 0.55885(7) 0.0395(4) Uani 1 1 d . . .
H34D H 0.1925 0.6312 0.5671 0.059 Uiso 1 1 calc R . .
H34E H 0.1563 0.6787 0.5189 0.059 Uiso 1 1 calc R . .
H34F H 0.1395 0.6799 0.5748 0.059 Uiso 1 1 calc R . .
C344 C 0.20471(9) 0.78418(8) 0.56890(7) 0.0333(4) Uani 1 1 d . . .
H34G H 0.1663 0.7903 0.5816 0.05 Uiso 1 1 calc R . .
H34H H 0.1899 0.7898 0.529 0.05 Uiso 1 1 calc R . .
H34I H 0.2401 0.814 0.5868 0.05 Uiso 1 1 calc R . .
C35 C 0.24392(7) 0.74655(6) 0.68222(5) 0.0189(2) Uani 1 1 d . . .
H35 H 0.2142 0.78 0.6681 0.023 Uiso 1 1 calc R . .
C36 C 0.26854(6) 0.73690(6) 0.73865(5) 0.0170(2) Uani 1 1 d . . .
C3 C 0.24416(7) 0.77822(6) 0.77530(6) 0.0196(2) Uani 1 1 d . . .
H3A H 0.2706 0.7695 0.8143 0.024 Uiso 1 1 calc R . .
H3B H 0.2521 0.8215 0.7678 0.024 Uiso 1 1 calc R . .
C41 C 0.28005(6) 0.51555(5) 0.75304(5) 0.0160(2) Uani 1 1 d . . .
O41 O 0.28108(5) 0.54745(4) 0.79979(4) 0.01825(18) Uani 1 1 d . . .
C411 C 0.31272(7) 0.51524(7) 0.84977(5) 0.0240(3) Uani 1 1 d . . .
H41A H 0.3199 0.472 0.8416 0.029 Uiso 1 1 calc R . .
H41B H 0.283 0.5158 0.8723 0.029 Uiso 1 1 calc R . .
C412 C 0.37796(8) 0.54354(7) 0.88063(6) 0.0276(3) Uani 1 1 d . . .
N413 N 0.42830(8) 0.56578(8) 0.90524(7) 0.0448(4) Uani 1 1 d . . .
C42 C 0.23270(7) 0.46884(6) 0.73300(5) 0.0180(2) Uani 1 1 d . . .
C43 C 0.23139(7) 0.43925(6) 0.68490(5) 0.0209(3) Uani 1 1 d . . .
H43 H 0.1998 0.4071 0.6709 0.025 Uiso 1 1 calc R . .
C44 C 0.27464(7) 0.45494(6) 0.65644(5) 0.0217(3) Uani 1 1 d . A .
C441 C 0.27177(8) 0.42242(6) 0.60317(6) 0.0263(3) Uani 1 1 d D . .
C442 C 0.20927(17) 0.37688(12) 0.58394(11) 0.0425(8) Uani 0.658(3) 1 d P A 1
H44A H 0.1675 0.3998 0.5784 0.064 Uiso 0.658(3) 1 calc PR A 1
H44B H 0.2145 0.3455 0.6122 0.064 Uiso 0.658(3) 1 calc PR A 1
H44C H 0.2073 0.3572 0.5494 0.064 Uiso 0.658(3) 1 calc PR A 1
C443 C 0.33467(16) 0.38685(13) 0.61349(11) 0.0408(7) Uani 0.658(3) 1 d P A 1
H44D H 0.334 0.3668 0.5794 0.061 Uiso 0.658(3) 1 calc PR A 1
H44E H 0.3381 0.3557 0.6416 0.061 Uiso 0.658(3) 1 calc PR A 1
H44F H 0.3736 0.4144 0.6263 0.061 Uiso 0.658(3) 1 calc PR A 1
C444 C 0.25969(15) 0.46950(11) 0.55824(9) 0.0323(6) Uani 0.658(3) 1 d P A 1
H44G H 0.2561 0.449 0.5237 0.048 Uiso 0.658(3) 1 calc PR A 1
H44H H 0.2975 0.4985 0.568 0.048 Uiso 0.658(3) 1 calc PR A 1
H44I H 0.2177 0.4916 0.5539 0.048 Uiso 0.658(3) 1 calc PR A 1
C445 C 0.2870(3) 0.35371(18) 0.61198(19) 0.0341(12) Uani 0.342(3) 1 d PD A 2
H44J H 0.252 0.334 0.6232 0.051 Uiso 0.342(3) 1 calc PR A 2
H44K H 0.3311 0.348 0.6407 0.051 Uiso 0.342(3) 1 calc PR A 2
H44L H 0.2876 0.3353 0.5776 0.051 Uiso 0.342(3) 1 calc PR A 2
C446 C 0.3318(2) 0.44537(19) 0.58040(17) 0.0260(9) Uani 0.342(3) 1 d PD A 2
H44M H 0.3297 0.4215 0.5478 0.039 Uiso 0.342(3) 1 calc PR A 2
H44N H 0.3758 0.4394 0.6091 0.039 Uiso 0.342(3) 1 calc PR A 2
H44O H 0.3255 0.4889 0.5707 0.039 Uiso 0.342(3) 1 calc PR A 2
C447 C 0.2081(2) 0.4355(3) 0.55789(19) 0.0366(12) Uani 0.342(3) 1 d PD A 2
H44P H 0.2077 0.4135 0.5248 0.055 Uiso 0.342(3) 1 calc PR A 2
H44Q H 0.2046 0.4796 0.5504 0.055 Uiso 0.342(3) 1 calc PR A 2
H44R H 0.1697 0.4221 0.5684 0.055 Uiso 0.342(3) 1 calc PR A 2
C45 C 0.32052(7) 0.50240(6) 0.67788(5) 0.0193(2) Uani 1 1 d . . .
H45 H 0.3506 0.5137 0.6592 0.023 Uiso 1 1 calc R A .
C46 C 0.32376(6) 0.53372(5) 0.72563(5) 0.0157(2) Uani 1 1 d . A .
C4 C 0.36922(6) 0.58911(6) 0.74490(5) 0.0162(2) Uani 1 1 d . . .
H4A H 0.4073 0.5867 0.7308 0.019 Uiso 1 1 calc R A .
H4B H 0.388 0.5896 0.7856 0.019 Uiso 1 1 calc R . .
C51 C 0.60395(6) 0.55713(6) 0.77479(5) 0.0144(2) Uani 1 1 d . . .
O51 O 0.64327(4) 0.55566(4) 0.83011(3) 0.01669(17) Uani 1 1 d . . .
C511 C 0.61044(6) 0.53631(6) 0.86723(5) 0.0175(2) Uani 1 1 d . . .
H51A H 0.5678 0.515 0.8469 0.021 Uiso 1 1 calc R . .
H51B H 0.5996 0.5723 0.886 0.021 Uiso 1 1 calc R . .
C512 C 0.65786(7) 0.49293(6) 0.90952(5) 0.0173(2) Uani 1 1 d . . .
O512 O 0.70612(5) 0.46934(5) 0.90076(4) 0.0261(2) Uani 1 1 d . . .
N513 N 0.64294(6) 0.48227(5) 0.95551(4) 0.0190(2) Uani 1 1 d . . .
C514 C 0.58623(7) 0.50989(7) 0.96778(6) 0.0229(3) Uani 1 1 d . . .
H51C H 0.5669 0.4791 0.9863 0.027 Uiso 1 1 calc R . .
H51D H 0.5507 0.5214 0.9329 0.027 Uiso 1 1 calc R . .
C515 C 0.60639(9) 0.56636(7) 1.00418(7) 0.0328(3) Uani 1 1 d . . .
H51E H 0.6445 0.5563 1.0374 0.049 Uiso 1 1 calc R . .
H51F H 0.568 0.58 1.0145 0.049 Uiso 1 1 calc R . .
H51G H 0.6197 0.5992 0.9841 0.049 Uiso 1 1 calc R . .
C516 C 0.68545(7) 0.43934(7) 0.99654(5) 0.0230(3) Uani 1 1 d . . .
H51H H 0.6945 0.4565 1.0338 0.028 Uiso 1 1 calc R . .
H51I H 0.7293 0.4344 0.9907 0.028 Uiso 1 1 calc R . .
C517 C 0.65226(8) 0.37717(7) 0.99311(6) 0.0299(3) Uani 1 1 d . . .
H51J H 0.6093 0.3817 0.9996 0.045 Uiso 1 1 calc R . .
H51K H 0.6821 0.3499 1.021 0.045 Uiso 1 1 calc R . .
H51L H 0.6439 0.3597 0.9565 0.045 Uiso 1 1 calc R . .
C52 C 0.56009(6) 0.60584(6) 0.75311(5) 0.0154(2) Uani 1 1 d . . .
C53 C 0.52483(6) 0.60795(6) 0.69670(5) 0.0176(2) Uani 1 1 d . . .
H53 H 0.4945 0.6409 0.6822 0.021 Uiso 1 1 calc R . .
C54 C 0.53271(6) 0.56324(6) 0.66087(5) 0.0183(2) Uani 1 1 d . B .
C541 C 0.50060(8) 0.56919(7) 0.59850(6) 0.0274(3) Uani 1 1 d . . .
C542 C 0.5545(8) 0.6043(4) 0.5789(6) 0.058(3) Uani 0.5 1 d P B 1
H54A H 0.5979 0.5827 0.5925 0.087 Uiso 0.5 1 calc PR B 1
H54B H 0.5602 0.6461 0.5936 0.087 Uiso 0.5 1 calc PR B 1
H54C H 0.5388 0.6057 0.5387 0.087 Uiso 0.5 1 calc PR B 1
C543 C 0.4886(3) 0.5087(3) 0.5696(2) 0.0422(13) Uani 0.5 1 d P B 1
H54D H 0.4657 0.5152 0.5301 0.063 Uiso 0.5 1 calc PR B 1
H54E H 0.4602 0.4832 0.5841 0.063 Uiso 0.5 1 calc PR B 1
H54F H 0.5319 0.4882 0.5756 0.063 Uiso 0.5 1 calc PR B 1
C544 C 0.4351(5) 0.6044(4) 0.5824(4) 0.0289(11) Uani 0.5 1 d P B 1
H54G H 0.4438 0.6462 0.5969 0.043 Uiso 0.5 1 calc PR B 1
H54H H 0.4039 0.5841 0.5976 0.043 Uiso 0.5 1 calc PR B 1
H54I H 0.4149 0.6058 0.5423 0.043 Uiso 0.5 1 calc PR B 1
C545 C 0.5531(8) 0.5825(4) 0.5744(5) 0.0450(18) Uani 0.5 1 d P B 2
H54J H 0.5318 0.5901 0.5349 0.068 Uiso 0.5 1 calc PR B 2
H54K H 0.5837 0.5474 0.58 0.068 Uiso 0.5 1 calc PR B 2
H54L H 0.5787 0.6188 0.5921 0.068 Uiso 0.5 1 calc PR B 2
C546 C 0.4632(3) 0.5071(4) 0.5746(3) 0.0463(15) Uani 0.5 1 d P B 2
H54M H 0.4436 0.5099 0.5345 0.069 Uiso 0.5 1 calc PR B 2
H54N H 0.4273 0.4997 0.5899 0.069 Uiso 0.5 1 calc PR B 2
H54O H 0.4957 0.4732 0.5846 0.069 Uiso 0.5 1 calc PR B 2
C547 C 0.4482(6) 0.6215(4) 0.5812(5) 0.054(2) Uani 0.5 1 d P B 2
H54P H 0.4709 0.6608 0.5932 0.08 Uiso 0.5 1 calc PR B 2
H54Q H 0.4137 0.6153 0.5983 0.08 Uiso 0.5 1 calc PR B 2
H54R H 0.4269 0.6216 0.5411 0.08 Uiso 0.5 1 calc PR B 2
C55 C 0.57701(6) 0.51536(6) 0.68409(5) 0.0173(2) Uani 1 1 d . . .
H55 H 0.5825 0.4838 0.6607 0.021 Uiso 1 1 calc R B .
C56 C 0.61357(6) 0.51171(6) 0.74000(5) 0.0156(2) Uani 1 1 d . B .
C5 C 0.66640(6) 0.46177(5) 0.76043(5) 0.0165(2) Uani 1 1 d . . .
H5A H 0.6448 0.421 0.7523 0.02 Uiso 1 1 calc R B .
H5B H 0.689 0.4653 0.8007 0.02 Uiso 1 1 calc R . .
C61 C 0.65005(6) 0.72352(5) 0.77955(5) 0.0152(2) Uani 1 1 d . . .
O61 O 0.69124(5) 0.67333(4) 0.80092(4) 0.01826(18) Uani 1 1 d . . .
C611 C 0.73316(7) 0.67865(7) 0.85627(6) 0.0248(3) Uani 1 1 d . . .
H61A H 0.7581 0.7179 0.8612 0.03 Uiso 1 1 calc R . .
H61B H 0.7668 0.6451 0.865 0.03 Uiso 1 1 calc R . .
C612 C 0.69579(7) 0.67629(7) 0.89536(6) 0.0228(3) Uani 1 1 d . . .
N613 N 0.66884(7) 0.67568(7) 0.92682(5) 0.0338(3) Uani 1 1 d . . .
C62 C 0.67652(6) 0.77548(6) 0.76273(5) 0.0162(2) Uani 1 1 d . . .
C63 C 0.63210(7) 0.82325(6) 0.73919(5) 0.0181(2) Uani 1 1 d . . .
H63 H 0.6494 0.8593 0.7284 0.022 Uiso 1 1 calc R . .
C64 C 0.56292(7) 0.82000(6) 0.73088(5) 0.0187(2) Uani 1 1 d . . .
C641 C 0.51668(7) 0.87414(6) 0.70495(6) 0.0221(3) Uani 1 1 d . . .
C642 C 0.54096(9) 0.93056(7) 0.74164(7) 0.0342(4) Uani 1 1 d . . .
H64A H 0.512 0.9656 0.7253 0.051 Uiso 1 1 calc R . .
H64B H 0.5877 0.9399 0.7449 0.051 Uiso 1 1 calc R . .
H64C H 0.5387 0.9222 0.7782 0.051 Uiso 1 1 calc R . .
C643 C 0.51999(9) 0.88608(8) 0.64755(7) 0.0352(4) Uani 1 1 d . . .
H64D H 0.5047 0.8496 0.6247 0.053 Uiso 1 1 calc R . .
H64E H 0.5666 0.8955 0.6506 0.053 Uiso 1 1 calc R . .
H64F H 0.4907 0.9208 0.6307 0.053 Uiso 1 1 calc R . .
C644 C 0.44297(8) 0.86179(7) 0.69906(7) 0.0329(3) Uani 1 1 d . . .
H64G H 0.4396 0.855 0.7355 0.049 Uiso 1 1 calc R . .
H64H H 0.4269 0.8254 0.6762 0.049 Uiso 1 1 calc R . .
H64I H 0.4152 0.8971 0.6817 0.049 Uiso 1 1 calc R . .
C65 C 0.53881(6) 0.76658(6) 0.74706(5) 0.0180(2) Uani 1 1 d . . .
H65 H 0.4919 0.7631 0.7411 0.022 Uiso 1 1 calc R . .
C66 C 0.58146(6) 0.71800(6) 0.77175(5) 0.0161(2) Uani 1 1 d . . .
C6 C 0.55328(6) 0.65989(6) 0.78773(5) 0.0168(2) Uani 1 1 d . . .
H6A H 0.505 0.6661 0.7829 0.02 Uiso 1 1 calc R . .
H6B H 0.5777 0.6509 0.827 0.02 Uiso 1 1 calc R . .
C71 C 0.80868(6) 0.68472(6) 0.74860(5) 0.0148(2) Uani 1 1 d . . .
O71 O 0.83510(4) 0.67355(4) 0.80496(4) 0.01623(17) Uani 1 1 d . D .
C711 C 0.89982(6) 0.70076(7) 0.82910(5) 0.0204(2) Uani 1 1 d D . .
H71A H 0.9009 0.7411 0.812 0.025 Uiso 1 1 calc R C 1
H71B H 0.9348 0.6744 0.8229 0.025 Uiso 1 1 calc R C 1
C712 C 0.91431(17) 0.70870(15) 0.89106(11) 0.0219(6) Uani 0.843(2) 1 d PDU D 1
O712 O 0.87875(14) 0.68307(14) 0.91356(11) 0.0481(7) Uani 0.843(2) 1 d PDU D 1
N713 N 0.96732(9) 0.74489(9) 0.91736(7) 0.0239(3) Uani 0.843(2) 1 d PDU D 1
C714 C 1.0115(3) 0.77432(18) 0.8920(2) 0.0304(8) Uani 0.843(2) 1 d PDU D 1
H71C H 1.01 0.7514 0.8587 0.036 Uiso 0.843(2) 1 calc PR D 1
H71D H 1.0586 0.7736 0.918 0.036 Uiso 0.843(2) 1 calc PR D 1
C715 C 0.9901(2) 0.84003(14) 0.87675(18) 0.0685(10) Uani 0.843(2) 1 d PDU D 1
H71E H 0.9448 0.8406 0.849 0.103 Uiso 0.843(2) 1 calc PR D 1
H71F H 1.022 0.8597 0.8619 0.103 Uiso 0.843(2) 1 calc PR D 1
H71G H 0.9896 0.8623 0.9095 0.103 Uiso 0.843(2) 1 calc PR D 1
C716 C 0.98331(11) 0.75357(13) 0.97666(8) 0.0443(6) Uani 0.843(2) 1 d PD D 1
H71H H 0.9408 0.7563 0.9849 0.053 Uiso 0.843(2) 1 calc PR D 1
H71I H 1.0081 0.7926 0.988 0.053 Uiso 0.843(2) 1 calc PR D 1
C717 C 1.02534(12) 0.70192(15) 1.00905(10) 0.0593(8) Uani 0.843(2) 1 d PD D 1
H71J H 0.9999 0.6635 0.9994 0.089 Uiso 0.843(2) 1 calc PR D 1
H71K H 1.0365 0.7099 1.0484 0.089 Uiso 0.843(2) 1 calc PR D 1
H71L H 1.0671 0.6986 1.0004 0.089 Uiso 0.843(2) 1 calc PR D 1
C722 C 0.9191(10) 0.6955(7) 0.8841(8) 0.028(4) Uani 0.157(2) 1 d PDU D 2
O722 O 0.8887(9) 0.6671(9) 0.9089(7) 0.0481(7) Uani 0.157(2) 1 d PDU D 2
N723 N 0.9803(5) 0.7197(4) 0.9187(3) 0.0173(16) Uani 0.157(2) 1 d PD D 2
C724 C 1.0167(13) 0.7596(8) 0.8944(11) 0.026(4) Uani 0.157(2) 1 d PDU D 2
H72A H 1.0085 0.746 0.8562 0.031 Uiso 0.157(2) 1 calc PR D 2
H72B H 1.0656 0.7552 0.9149 0.031 Uiso 0.157(2) 1 calc PR D 2
C725 C 0.9986(13) 0.8253(8) 0.8935(11) 0.0685(10) Uani 0.157(2) 1 d PDU D 2
H72C H 0.9503 0.8304 0.8729 0.103 Uiso 0.157(2) 1 calc PR D 2
H72D H 1.025 0.849 0.8758 0.103 Uiso 0.157(2) 1 calc PR D 2
H72E H 1.0084 0.8399 0.9312 0.103 Uiso 0.157(2) 1 calc PR D 2
C726 C 1.0057(6) 0.7106(7) 0.9781(4) 0.0443(6) Uani 0.157(2) 1 d PDU D 2
H72F H 1.0554 0.7156 0.9913 0.053 Uiso 0.157(2) 1 calc PR D 2
H72G H 0.9959 0.668 0.9859 0.053 Uiso 0.157(2) 1 calc PR D 2
C727 C 0.9775(7) 0.7527(5) 1.0101(5) 0.044(3) Uani 0.157(2) 1 d PDU D 2
H72H H 0.9853 0.7952 1.0018 0.066 Uiso 0.157(2) 1 calc PR D 2
H72I H 0.9997 0.745 1.0495 0.066 Uiso 0.157(2) 1 calc PR D 2
H72J H 0.9289 0.7454 1.0002 0.066 Uiso 0.157(2) 1 calc PR D 2
C72 C 0.82078(6) 0.64349(5) 0.71155(5) 0.0150(2) Uani 1 1 d . B .
C73 C 0.79802(6) 0.65891(6) 0.65608(5) 0.0175(2) Uani 1 1 d . . .
H73 H 0.8059 0.6311 0.6306 0.021 Uiso 1 1 calc R . .
C74 C 0.76396(6) 0.71376(6) 0.63624(5) 0.0178(2) Uani 1 1 d . . .
C741 C 0.74358(7) 0.73094(6) 0.57534(5) 0.0217(3) Uani 1 1 d . . .
C742 C 0.80252(9) 0.71997(7) 0.55435(6) 0.0297(3) Uani 1 1 d . . .
H74A H 0.8421 0.7431 0.577 0.045 Uiso 1 1 calc R . .
H74B H 0.7897 0.7336 0.5161 0.045 Uiso 1 1 calc R . .
H74C H 0.8134 0.6762 0.5566 0.045 Uiso 1 1 calc R . .
C743 C 0.72360(9) 0.79873(7) 0.56574(6) 0.0318(3) Uani 1 1 d . . .
H74D H 0.6828 0.8061 0.5749 0.048 Uiso 1 1 calc R . .
H74E H 0.7148 0.8091 0.5271 0.048 Uiso 1 1 calc R . .
H74F H 0.7605 0.8243 0.5891 0.048 Uiso 1 1 calc R . .
C744 C 0.68362(9) 0.69106(8) 0.54210(6) 0.0350(4) Uani 1 1 d . . .
H74G H 0.6965 0.6478 0.5474 0.052 Uiso 1 1 calc R . .
H74H H 0.6708 0.7014 0.503 0.052 Uiso 1 1 calc R . .
H74I H 0.6453 0.6985 0.5546 0.052 Uiso 1 1 calc R . .
C75 C 0.74890(7) 0.75120(6) 0.67418(5) 0.0176(2) Uani 1 1 d . . .
H75 H 0.7233 0.7874 0.6615 0.021 Uiso 1 1 calc R . .
C76 C 0.77005(6) 0.73732(5) 0.72995(5) 0.0156(2) Uani 1 1 d . . .
C7 C 0.75059(6) 0.78025(6) 0.76829(5) 0.0170(2) Uani 1 1 d . . .
H7A H 0.7604 0.8229 0.7605 0.02 Uiso 1 1 calc R . .
H7B H 0.7787 0.7708 0.8067 0.02 Uiso 1 1 calc R . .
C81 C 0.76707(6) 0.51476(5) 0.74718(5) 0.0146(2) Uani 1 1 d . . .
O81 O 0.77298(5) 0.55016(4) 0.79328(4) 0.01744(17) Uani 1 1 d . B .
C811 C 0.80786(7) 0.52147(7) 0.84428(5) 0.0249(3) Uani 1 1 d . . .
H81A H 0.8006 0.4767 0.8405 0.03 Uiso 1 1 calc R B .
H81B H 0.7893 0.5362 0.8724 0.03 Uiso 1 1 calc R . .
C812 C 0.88073(9) 0.53447(7) 0.86259(7) 0.0331(3) Uani 1 1 d . B .
N813 N 0.93725(9) 0.54387(9) 0.87612(9) 0.0639(6) Uani 1 1 d . . .
C82 C 0.71766(6) 0.46917(5) 0.73143(5) 0.0153(2) Uani 1 1 d . B .
C83 C 0.71044(6) 0.43626(5) 0.68367(5) 0.0166(2) Uani 1 1 d . . .
H83 H 0.6778 0.4044 0.6732 0.02 Uiso 1 1 calc R B .
C84 C 0.74931(6) 0.44833(6) 0.65064(5) 0.0166(2) Uani 1 1 d . B .
C841 C 0.74024(7) 0.41243(6) 0.59774(5) 0.0199(2) Uani 1 1 d D . .
C842 C 0.67757(9) 0.36930(8) 0.58204(7) 0.0246(4) Uani 0.843(2) 1 d P B 1
H84A H 0.6736 0.3475 0.548 0.037 Uiso 0.843(2) 1 calc PR D 1
H84B H 0.6367 0.3937 0.5766 0.037 Uiso 0.843(2) 1 calc PR D 1
H84C H 0.683 0.3396 0.6116 0.037 Uiso 0.843(2) 1 calc PR D 1
C843 C 0.80264(9) 0.37174(8) 0.60692(7) 0.0248(4) Uani 0.843(2) 1 d P B 1
H84D H 0.8067 0.3429 0.6369 0.037 Uiso 0.843(2) 1 calc PR D 1
H84E H 0.8431 0.3974 0.6165 0.037 Uiso 0.843(2) 1 calc PR D 1
H84F H 0.7978 0.3489 0.5732 0.037 Uiso 0.843(2) 1 calc PR D 1
C844 C 0.73155(11) 0.45567(8) 0.55026(7) 0.0287(4) Uani 0.843(2) 1 d P B 1
H84G H 0.7252 0.432 0.5167 0.043 Uiso 0.843(2) 1 calc PR D 1
H84H H 0.7719 0.4814 0.5581 0.043 Uiso 0.843(2) 1 calc PR D 1
H84I H 0.6919 0.4817 0.5452 0.043 Uiso 0.843(2) 1 calc PR D 1
C845 C 0.7361(7) 0.3483(4) 0.6031(5) 0.042(3) Uani 0.157(2) 1 d PD B 2
H84J H 0.6946 0.3381 0.6103 0.063 Uiso 0.157(2) 1 calc PR D 2
H84K H 0.7752 0.3339 0.6336 0.063 Uiso 0.157(2) 1 calc PR D 2
H84L H 0.7355 0.3284 0.569 0.063 Uiso 0.157(2) 1 calc PR D 2
C846 C 0.8007(5) 0.4278(5) 0.5736(4) 0.030(2) Uani 0.157(2) 1 d PD B 2
H84M H 0.8436 0.4124 0.599 0.045 Uiso 0.157(2) 1 calc PR D 2
H84N H 0.8037 0.4723 0.5696 0.045 Uiso 0.157(2) 1 calc PR D 2
H84O H 0.7909 0.4081 0.5377 0.045 Uiso 0.157(2) 1 calc PR D 2
C847 C 0.6791(5) 0.4430(5) 0.5531(4) 0.034(2) Uani 0.157(2) 1 d PD B 2
H84P H 0.6747 0.4261 0.5169 0.052 Uiso 0.157(2) 1 calc PR D 2
H84Q H 0.6864 0.4873 0.553 0.052 Uiso 0.157(2) 1 calc PR D 2
H84R H 0.6377 0.4348 0.5612 0.052 Uiso 0.157(2) 1 calc PR D 2
C85 C 0.79691(6) 0.49538(6) 0.66735(5) 0.0173(2) Uani 1 1 d . . .
H85 H 0.8238 0.5046 0.6454 0.021 Uiso 1 1 calc R B .
C86 C 0.80654(6) 0.52943(5) 0.71511(5) 0.0149(2) Uani 1 1 d . B .
C8 C 0.85604(6) 0.58245(6) 0.73007(5) 0.0165(2) Uani 1 1 d . . .
H8A H 0.8907 0.5764 0.7126 0.02 Uiso 1 1 calc R B .
H8B H 0.8792 0.5832 0.7704 0.02 Uiso 1 1 calc R . .

loop_
_atom_site_aniso_label
_atom_site_aniso_U_11
_atom_site_aniso_U_22
_atom_site_aniso_U_33
_atom_site_aniso_U_23
_atom_site_aniso_U_13
_atom_site_aniso_U_12
C11 0.0174(6) 0.0221(6) 0.0124(5) 0.0008(4) 0.0047(4) -0.0052(5)
O11 0.0198(5) 0.0308(5) 0.0120(4) 0.0030(3) 0.0045(3) -0.0055(4)
C111 0.0221(6) 0.0240(6) 0.0148(6) 0.0018(5) 0.0081(5) -0.0025(5)
C112 0.0195(6) 0.0243(6) 0.0139(6) 0.0002(5) 0.0047(5) -0.0060(5)
O112 0.0232(5) 0.0356(6) 0.0218(5) 0.0059(4) 0.0103(4) 0.0023(4)
N113 0.0211(5) 0.0296(6) 0.0133(5) 0.0039(4) 0.0055(4) -0.0007(4)
C114 0.0239(7) 0.0341(7) 0.0174(6) 0.0031(5) 0.0098(5) -0.0001(6)
C115 0.0422(9) 0.0390(9) 0.0255(8) -0.0053(6) 0.0145(7) 0.0004(7)
C116 0.0242(7) 0.0368(8) 0.0150(6) 0.0068(5) 0.0059(5) 0.0018(6)
C117 0.0329(8) 0.0335(8) 0.0280(8) 0.0094(6) 0.0069(6) 0.0027(6)
C12 0.0156(5) 0.0232(6) 0.0159(6) -0.0018(4) 0.0071(4) -0.0045(5)
C13 0.0155(6) 0.0232(6) 0.0163(6) -0.0002(5) 0.0060(4) -0.0016(5)
C14 0.0175(6) 0.0222(6) 0.0137(5) -0.0007(4) 0.0046(4) -0.0041(5)
C141 0.0225(6) 0.0284(7) 0.0146(6) -0.0018(5) 0.0059(5) -0.0008(5)
C142 0.0287(8) 0.0473(9) 0.0183(7) -0.0012(6) 0.0017(6) 0.0082(7)
C143 0.0345(8) 0.0467(9) 0.0204(7) 0.0030(6) 0.0137(6) -0.0006(7)
C144 0.0393(9) 0.0372(8) 0.0224(7) -0.0062(6) 0.0013(6) -0.0115(7)
C15 0.0209(6) 0.0202(6) 0.0178(6) -0.0014(4) 0.0068(5) -0.0028(5)
C16 0.0189(6) 0.0187(6) 0.0175(6) 0.0027(4) 0.0062(5) -0.0035(5)
C1 0.0228(6) 0.0184(6) 0.0198(6) 0.0043(5) 0.0062(5) -0.0018(5)
C21 0.0154(5) 0.0191(5) 0.0130(5) -0.0029(4) 0.0032(4) 0.0032(4)
O21 0.0155(4) 0.0199(4) 0.0151(4) -0.0007(3) 0.0030(3) 0.0034(3)
C211 0.0173(6) 0.0301(7) 0.0169(6) -0.0005(5) 0.0022(5) 0.0028(5)
C212 0.0228(7) 0.0320(7) 0.0161(6) -0.0012(5) 0.0020(5) -0.0018(5)
N213 0.0329(7) 0.0648(10) 0.0190(6) -0.0060(6) 0.0077(5) -0.0031(7)
C22 0.0190(6) 0.0186(5) 0.0164(6) -0.0057(4) 0.0056(5) 0.0019(4)
C23 0.0250(7) 0.0191(6) 0.0207(6) -0.0028(5) 0.0071(5) 0.0044(5)
C24 0.0226(6) 0.0256(6) 0.0169(6) -0.0043(5) 0.0034(5) 0.0090(5)
C241 0.0297(8) 0.0299(7) 0.0222(7) -0.0027(6) 0.0017(6) 0.0138(6)
C242 0.0503(11) 0.0334(8) 0.0336(9) -0.0085(7) -0.0014(8) 0.0244(8)
C243 0.0517(11) 0.0444(10) 0.0284(8) 0.0080(7) 0.0079(8) 0.0217(8)
C244 0.0296(9) 0.0485(10) 0.0447(11) 0.0013(8) -0.0005(7) 0.0194(8)
C25 0.0167(6) 0.0297(7) 0.0166(6) -0.0065(5) 0.0032(5) 0.0048(5)
C26 0.0167(6) 0.0228(6) 0.0152(6) -0.0049(4) 0.0052(4) 0.0022(5)
C2 0.0163(6) 0.0275(6) 0.0176(6) -0.0046(5) 0.0077(5) -0.0016(5)
C31 0.0152(5) 0.0171(5) 0.0141(5) -0.0024(4) 0.0048(4) -0.0023(4)
O31 0.0145(4) 0.0252(5) 0.0137(4) -0.0042(3) 0.0028(3) -0.0029(3)
C311 0.0149(6) 0.0327(7) 0.0189(6) -0.0090(5) 0.0048(5) -0.0030(5)
C312 0.0174(6) 0.0280(7) 0.0193(6) -0.0073(5) 0.0038(5) -0.0019(5)
O312 0.0191(5) 0.0625(8) 0.0311(6) -0.0259(6) 0.0090(4) -0.0069(5)
N313 0.0168(5) 0.0285(6) 0.0217(6) -0.0107(5) 0.0036(4) -0.0023(4)
C314 0.0159(6) 0.0349(8) 0.0315(8) -0.0140(6) 0.0054(5) -0.0026(5)
C315 0.0427(10) 0.0499(11) 0.0455(11) -0.0135(8) 0.0246(9) -0.0150(8)
C316 0.0228(7) 0.0339(7) 0.0240(7) -0.0144(6) 0.0046(5) -0.0047(6)
C317 0.0492(11) 0.0481(10) 0.0264(8) -0.0094(7) 0.0128(8) -0.0138(8)
C32 0.0137(5) 0.0155(5) 0.0168(5) -0.0003(4) 0.0059(4) -0.0006(4)
C33 0.0194(6) 0.0171(5) 0.0154(5) -0.0005(4) 0.0078(4) 0.0000(4)
C34 0.0175(6) 0.0189(5) 0.0170(6) 0.0020(4) 0.0063(4) -0.0002(4)
C341 0.0244(7) 0.0266(6) 0.0165(6) 0.0045(5) 0.0061(5) 0.0054(5)
C342 0.0373(8) 0.0385(8) 0.0203(7) 0.0082(6) 0.0144(6) 0.0136(7)
C343 0.0360(9) 0.0488(10) 0.0240(8) 0.0010(7) -0.0025(6) -0.0075(8)
C344 0.0403(9) 0.0374(8) 0.0246(7) 0.0131(6) 0.0141(7) 0.0171(7)
C35 0.0184(6) 0.0166(5) 0.0211(6) 0.0015(4) 0.0061(5) 0.0020(4)
C36 0.0158(5) 0.0155(5) 0.0203(6) -0.0034(4) 0.0069(5) -0.0014(4)
C3 0.0193(6) 0.0167(5) 0.0230(6) -0.0051(5) 0.0075(5) 0.0000(5)
C41 0.0185(6) 0.0161(5) 0.0128(5) 0.0015(4) 0.0044(4) 0.0044(4)
O41 0.0208(4) 0.0221(4) 0.0125(4) -0.0011(3) 0.0065(3) 0.0019(3)
C411 0.0241(7) 0.0333(7) 0.0143(6) 0.0021(5) 0.0061(5) -0.0008(6)
C412 0.0237(7) 0.0386(8) 0.0186(6) 0.0054(6) 0.0048(5) 0.0056(6)
N413 0.0294(8) 0.0583(10) 0.0355(8) 0.0112(7) -0.0038(6) -0.0016(7)
C42 0.0201(6) 0.0154(5) 0.0167(6) 0.0048(4) 0.0040(5) 0.0023(4)
C43 0.0275(7) 0.0135(5) 0.0179(6) 0.0012(4) 0.0027(5) 0.0006(5)
C44 0.0323(7) 0.0160(5) 0.0144(6) 0.0018(4) 0.0047(5) 0.0053(5)
C441 0.0435(9) 0.0200(6) 0.0150(6) -0.0020(5) 0.0093(6) 0.0006(6)
C442 0.075(2) 0.0329(13) 0.0235(12) -0.0134(10) 0.0225(13) -0.0212(13)
C443 0.0633(19) 0.0383(14) 0.0255(12) -0.0040(10) 0.0211(12) 0.0192(13)
C444 0.0503(16) 0.0317(12) 0.0160(10) 0.0031(8) 0.0127(10) 0.0005(10)
C445 0.070(4) 0.0158(18) 0.026(2) -0.0040(15) 0.030(2) -0.004(2)
C446 0.038(2) 0.025(2) 0.0189(19) -0.0039(15) 0.0155(17) -0.0035(17)
C447 0.031(2) 0.056(3) 0.018(2) -0.005(2) 0.0014(17) 0.001(2)
C45 0.0259(7) 0.0186(6) 0.0149(6) 0.0023(4) 0.0089(5) 0.0054(5)
C46 0.0186(6) 0.0147(5) 0.0135(5) 0.0017(4) 0.0050(4) 0.0040(4)
C4 0.0151(5) 0.0190(5) 0.0150(5) 0.0004(4) 0.0056(4) 0.0029(4)
C51 0.0137(5) 0.0186(5) 0.0116(5) 0.0016(4) 0.0050(4) -0.0002(4)
O51 0.0168(4) 0.0232(4) 0.0102(4) 0.0024(3) 0.0047(3) 0.0010(3)
C511 0.0189(6) 0.0215(6) 0.0137(5) 0.0027(4) 0.0075(4) 0.0022(5)
C512 0.0198(6) 0.0195(6) 0.0119(5) 0.0015(4) 0.0043(4) -0.0003(5)
O512 0.0264(5) 0.0346(5) 0.0198(5) 0.0074(4) 0.0112(4) 0.0107(4)
N513 0.0194(5) 0.0247(5) 0.0137(5) 0.0041(4) 0.0065(4) 0.0018(4)
C514 0.0239(7) 0.0285(7) 0.0191(6) 0.0031(5) 0.0112(5) 0.0012(5)
C515 0.0448(10) 0.0317(8) 0.0268(8) -0.0026(6) 0.0186(7) 0.0020(7)
C516 0.0237(7) 0.0294(7) 0.0139(6) 0.0060(5) 0.0040(5) 0.0016(5)
C517 0.0356(8) 0.0260(7) 0.0258(7) 0.0055(6) 0.0076(6) 0.0034(6)
C52 0.0145(5) 0.0183(5) 0.0146(5) 0.0008(4) 0.0065(4) 0.0005(4)
C53 0.0157(6) 0.0217(6) 0.0155(6) 0.0030(4) 0.0053(4) 0.0043(5)
C54 0.0166(6) 0.0246(6) 0.0127(5) 0.0011(4) 0.0036(4) 0.0026(5)
C541 0.0294(7) 0.0371(8) 0.0134(6) 0.0022(5) 0.0041(5) 0.0132(6)
C542 0.048(3) 0.095(7) 0.033(4) 0.032(5) 0.016(3) 0.007(6)
C543 0.054(4) 0.045(3) 0.0170(18) -0.0061(16) -0.001(2) 0.013(3)
C544 0.029(2) 0.038(3) 0.0123(18) 0.000(2) -0.0020(14) 0.011(2)
C545 0.056(3) 0.062(4) 0.021(2) 0.014(3) 0.019(2) 0.007(4)
C546 0.041(3) 0.068(3) 0.020(2) -0.0075(19) -0.003(2) -0.017(3)
C547 0.060(7) 0.069(6) 0.022(2) 0.008(4) 0.002(3) 0.043(4)
C55 0.0177(6) 0.0195(6) 0.0152(5) -0.0012(4) 0.0060(4) 0.0017(4)
C56 0.0149(5) 0.0175(5) 0.0154(5) 0.0023(4) 0.0065(4) 0.0012(4)
C5 0.0175(6) 0.0155(5) 0.0174(6) 0.0023(4) 0.0070(4) 0.0018(4)
C61 0.0163(5) 0.0166(5) 0.0124(5) -0.0008(4) 0.0046(4) 0.0044(4)
O61 0.0173(4) 0.0204(4) 0.0172(4) 0.0034(3) 0.0060(3) 0.0064(3)
C611 0.0170(6) 0.0389(8) 0.0178(6) 0.0082(5) 0.0049(5) 0.0064(5)
C612 0.0187(6) 0.0292(7) 0.0180(6) 0.0015(5) 0.0030(5) 0.0042(5)
N613 0.0269(7) 0.0538(9) 0.0200(6) -0.0042(6) 0.0072(5) 0.0019(6)
C62 0.0174(6) 0.0174(5) 0.0137(5) -0.0043(4) 0.0053(4) 0.0013(4)
C63 0.0219(6) 0.0149(5) 0.0171(6) -0.0010(4) 0.0061(5) 0.0010(4)
C64 0.0199(6) 0.0174(5) 0.0162(6) -0.0016(4) 0.0027(5) 0.0052(5)
C641 0.0223(6) 0.0178(6) 0.0227(6) 0.0006(5) 0.0031(5) 0.0060(5)
C642 0.0313(8) 0.0230(7) 0.0380(9) -0.0066(6) -0.0017(7) 0.0103(6)
C643 0.0427(9) 0.0338(8) 0.0266(8) 0.0097(6) 0.0086(7) 0.0150(7)
C644 0.0213(7) 0.0272(7) 0.0451(10) 0.0065(6) 0.0046(6) 0.0093(6)
C65 0.0154(6) 0.0213(6) 0.0163(6) -0.0023(4) 0.0043(4) 0.0037(4)
C66 0.0165(6) 0.0178(5) 0.0144(5) -0.0016(4) 0.0055(4) 0.0027(4)
C6 0.0169(6) 0.0187(5) 0.0164(6) -0.0002(4) 0.0076(4) 0.0023(4)
C71 0.0131(5) 0.0191(5) 0.0119(5) -0.0015(4) 0.0039(4) -0.0022(4)
O71 0.0136(4) 0.0223(4) 0.0118(4) -0.0018(3) 0.0029(3) -0.0022(3)
C711 0.0138(6) 0.0312(7) 0.0161(6) -0.0048(5) 0.0049(4) -0.0042(5)
C712 0.0157(9) 0.0400(15) 0.0079(8) -0.0040(10) 0.0015(7) -0.0011(10)
O712 0.0250(11) 0.104(2) 0.0147(7) 0.0013(10) 0.0054(6) -0.0238(11)
N713 0.0204(8) 0.0303(10) 0.0179(7) -0.0060(7) 0.0025(6) -0.0013(7)
C714 0.0234(14) 0.0330(18) 0.0319(13) -0.0031(14) 0.0057(11) -0.0107(13)
C715 0.0634(19) 0.0378(17) 0.095(3) 0.0096(14) 0.014(2) -0.0138(14)
C716 0.0284(10) 0.0814(17) 0.0199(9) -0.0211(10) 0.0042(7) -0.0061(10)
C717 0.0325(12) 0.110(2) 0.0261(11) 0.0164(13) -0.0020(9) -0.0173(13)
C722 0.019(5) 0.032(6) 0.042(8) -0.022(5) 0.019(5) -0.016(5)
O722 0.0250(11) 0.104(2) 0.0147(7) 0.0013(10) 0.0054(6) -0.0238(11)
N723 0.019(4) 0.015(4) 0.015(3) -0.001(3) 0.002(3) 0.000(3)
C724 0.024(6) 0.024(7) 0.021(6) -0.006(5) -0.004(4) -0.004(5)
C725 0.0634(19) 0.0378(17) 0.095(3) 0.0096(14) 0.014(2) -0.0138(14)
C726 0.0284(10) 0.0814(17) 0.0199(9) -0.0211(10) 0.0042(7) -0.0061(10)
C727 0.071(7) 0.035(5) 0.029(5) -0.006(4) 0.020(5) -0.014(5)
C72 0.0131(5) 0.0176(5) 0.0142(5) -0.0008(4) 0.0044(4) 0.0000(4)
C73 0.0195(6) 0.0188(5) 0.0149(5) -0.0031(4) 0.0067(4) 0.0004(5)
C74 0.0185(6) 0.0199(6) 0.0142(5) -0.0005(4) 0.0046(4) 0.0000(5)
C741 0.0264(7) 0.0230(6) 0.0139(6) 0.0016(5) 0.0046(5) 0.0035(5)
C742 0.0386(9) 0.0346(8) 0.0191(7) 0.0066(6) 0.0140(6) 0.0074(6)
C743 0.0462(10) 0.0289(7) 0.0193(7) 0.0069(6) 0.0097(6) 0.0117(7)
C744 0.0356(9) 0.0430(9) 0.0183(7) -0.0020(6) -0.0012(6) -0.0054(7)
C75 0.0183(6) 0.0165(5) 0.0176(6) -0.0002(4) 0.0056(5) 0.0010(4)
C76 0.0151(5) 0.0162(5) 0.0154(5) -0.0030(4) 0.0050(4) -0.0014(4)
C7 0.0171(6) 0.0163(5) 0.0177(6) -0.0044(4) 0.0062(4) -0.0002(4)
C81 0.0165(5) 0.0149(5) 0.0119(5) 0.0013(4) 0.0042(4) 0.0045(4)
O81 0.0194(4) 0.0210(4) 0.0118(4) -0.0022(3) 0.0052(3) 0.0020(3)
C811 0.0270(7) 0.0345(7) 0.0125(6) 0.0011(5) 0.0056(5) 0.0029(6)
C812 0.0323(8) 0.0274(7) 0.0280(8) 0.0049(6) -0.0047(6) 0.0006(6)
N813 0.0344(9) 0.0613(11) 0.0703(13) 0.0318(10) -0.0156(8) -0.0059(8)
C82 0.0167(5) 0.0142(5) 0.0149(5) 0.0030(4) 0.0054(4) 0.0042(4)
C83 0.0173(6) 0.0141(5) 0.0167(6) 0.0008(4) 0.0038(4) 0.0026(4)
C84 0.0190(6) 0.0171(5) 0.0125(5) 0.0007(4) 0.0037(4) 0.0063(4)
C841 0.0226(6) 0.0229(6) 0.0134(6) -0.0026(4) 0.0051(5) 0.0025(5)
C842 0.0252(8) 0.0299(8) 0.0174(7) -0.0067(6) 0.0055(6) -0.0030(7)
C843 0.0253(8) 0.0267(8) 0.0234(8) -0.0072(6) 0.0097(6) 0.0048(6)
C844 0.0426(11) 0.0273(8) 0.0150(7) 0.0010(6) 0.0081(7) -0.0008(7)
C845 0.069(9) 0.030(5) 0.031(6) -0.011(4) 0.021(6) -0.014(5)
C846 0.029(5) 0.035(5) 0.030(5) -0.009(4) 0.014(4) -0.003(4)
C847 0.031(5) 0.051(6) 0.021(5) 0.000(4) 0.007(4) 0.007(5)
C85 0.0194(6) 0.0195(6) 0.0139(5) 0.0023(4) 0.0070(4) 0.0051(4)
C86 0.0142(5) 0.0158(5) 0.0138(5) 0.0023(4) 0.0036(4) 0.0042(4)
C8 0.0146(5) 0.0194(5) 0.0161(6) 0.0002(4) 0.0060(4) 0.0022(4)

loop_
_atom_type_symbol
_atom_type_description
_atom_type_scat_dispersion_real
_atom_type_scat_dispersion_imag
_atom_type_scat_source
C C 0.0033 0.0016 'International Tables Vol C Tables 4.2.6.8 and 6.1.1.4'
H H 0 0 'International Tables Vol C Tables 4.2.6.8 and 6.1.1.4'
N N 0.0061 0.0033 'International Tables Vol C Tables 4.2.6.8 and 6.1.1.4'
O O 0.0106 0.006 'International Tables Vol C Tables 4.2.6.8 and 6.1.1.4'

loop_
_geom_angle_atom_site_label_1
_geom_angle_atom_site_label_2
_geom_angle_atom_site_label_3
_geom_angle
C12 C11 O11 121.29(11)
C12 C11 C16 120.28(11)
O11 C11 C16 118.30(12)
C11 O11 C111 116.83(10)
O11 C111 C112 108.85(11)
O11 C111 H11A 109.9
C112 C111 H11A 109.9
O11 C111 H11B 109.9
C112 C111 H11B 109.9
H11A C111 H11B 108.3
O112 C112 N113 122.35(13)
O112 C112 C111 120.71(11)
N113 C112 C111 116.94(12)
C112 N113 C114 125.18(12)
C112 N113 C116 118.12(12)
C114 N113 C116 116.61(11)
N113 C114 C115 112.23(13)
N113 C114 H11C 109.2
C115 C114 H11C 109.2
N113 C114 H11D 109.2
C115 C114 H11D 109.2
H11C C114 H11D 107.9
C114 C115 H11E 109.5
C114 C115 H11F 109.5
H11E C115 H11F 109.5
C114 C115 H11G 109.5
H11E C115 H11G 109.5
H11F C115 H11G 109.5
N113 C116 C117 111.34(12)
N113 C116 H11H 109.4
C117 C116 H11H 109.4
N113 C116 H11I 109.4
C117 C116 H11I 109.4
H11H C116 H11I 108
C116 C117 H11J 109.5
C116 C117 H11K 109.5
H11J C117 H11K 109.5
C116 C117 H11L 109.5
H11J C117 H11L 109.5
H11K C117 H11L 109.5
C11 C12 C13 119.16(12)
C11 C12 C2 123.60(12)
C13 C12 C2 117.18(12)
C14 C13 C12 122.28(12)
C14 C13 H13 118.9
C12 C13 H13 118.9
C13 C14 C15 116.88(12)
C13 C14 C141 123.06(12)
C15 C14 C141 120.01(11)
C142 C141 C14 112.15(11)
C142 C141 C143 108.44(13)
C14 C141 C143 109.00(12)
C142 C141 C144 107.95(13)
C14 C141 C144 109.84(12)
C143 C141 C144 109.42(13)
C141 C142 H14A 109.5
C141 C142 H14B 109.5
H14A C142 H14B 109.5
C141 C142 H14C 109.5
H14A C142 H14C 109.5
H14B C142 H14C 109.5
C141 C143 H14D 109.5
C141 C143 H14E 109.5
H14D C143 H14E 109.5
C141 C143 H14F 109.5
H14D C143 H14F 109.5
H14E C143 H14F 109.5
C141 C144 H14G 109.5
C141 C144 H14H 109.5
H14G C144 H14H 109.5
C141 C144 H14I 109.5
H14G C144 H14I 109.5
H14H C144 H14I 109.5
C16 C15 C14 122.93(12)
C16 C15 H15 118.5
C14 C15 H15 118.5
C15 C16 C11 118.31(12)
C15 C16 C1 118.62(12)
C11 C16 C1 122.98(12)
C16 C1 C42 109.65(10)
C16 C1 H1A 109.7
C42 C1 H1A 109.7
C16 C1 H1B 109.7
C42 C1 H1B 109.7
H1A C1 H1B 108.2
O21 C21 C26 117.20(11)
O21 C21 C22 120.74(11)
C26 C21 C22 121.83(12)
C21 O21 C211 116.48(10)
O21 C211 C212 113.09(11)
O21 C211 H21A 109
C212 C211 H21A 109
O21 C211 H21B 109
C212 C211 H21B 109
H21A C211 H21B 107.8
N213 C212 C211 178.61(17)
C23 C22 C21 117.76(12)
C23 C22 C3 120.20(12)
C21 C22 C3 122.01(11)
C22 C23 C24 122.50(13)
C22 C23 H23 118.8
C24 C23 H23 118.8
C25 C24 C23 117.63(12)
C25 C24 C241 122.90(13)
C23 C24 C241 119.47(13)
C244 C241 C243 108.00(14)
C244 C241 C24 112.50(14)
C243 C241 C24 109.84(12)
C244 C241 C242 108.43(14)
C243 C241 C242 109.48(15)
C24 C241 C242 108.55(12)
C241 C242 H24A 109.5
C241 C242 H24B 109.5
H24A C242 H24B 109.5
C241 C242 H24C 109.5
H24A C242 H24C 109.5
H24B C242 H24C 109.5
C241 C243 H24D 109.5
C241 C243 H24E 109.5
H24D C243 H24E 109.5
C241 C243 H24F 109.5
H24D C243 H24F 109.5
H24E C243 H24F 109.5
C241 C244 H24G 109.5
C241 C244 H24H 109.5
H24G C244 H24H 109.5
C241 C244 H24I 109.5
H24G C244 H24I 109.5
H24H C244 H24I 109.5
C24 C25 C26 122.03(13)
C24 C25 H25 119
C26 C25 H25 119
C21 C26 C25 118.24(12)
C21 C26 C2 120.83(11)
C25 C26 C2 120.93(12)
C26 C2 C12 113.03(10)
C26 C2 H2A 109
C12 C2 H2A 109
C26 C2 H2B 109
C12 C2 H2B 109
H2A C2 H2B 107.8
O31 C31 C36 118.57(11)
O31 C31 C32 120.66(11)
C36 C31 C32 120.71(11)
C31 O31 C311 114.66(10)
O31 C311 C312 109.65(11)
O31 C311 H31A 109.7
C312 C311 H31A 109.7
O31 C311 H31B 109.7
C312 C311 H31B 109.7
H31A C311 H31B 108.2
O312 C312 N313 121.95(12)
O312 C312 C311 121.58(12)
N313 C312 C311 116.47(12)
C312 N313 C314 124.68(12)
C312 N313 C316 118.90(12)
C314 N313 C316 116.41(11)
N313 C314 C315 112.86(14)
N313 C314 H31C 109
C315 C314 H31C 109
N313 C314 H31D 109
C315 C314 H31D 109
H31C C314 H31D 107.8
C314 C315 H31E 109.5
C314 C315 H31F 109.5
H31E C315 H31F 109.5
C314 C315 H31G 109.5
H31E C315 H31G 109.5
H31F C315 H31G 109.5
N313 C316 C317 112.37(13)
N313 C316 H31H 109.1
C317 C316 H31H 109.1
N313 C316 H31I 109.1
C317 C316 H31I 109.1
H31H C316 H31I 107.9
C316 C317 H31J 109.5
C316 C317 H31K 109.5
H31J C317 H31K 109.5
C316 C317 H31L 109.5
H31J C317 H31L 109.5
H31K C317 H31L 109.5
C33 C32 C31 118.16(11)
C33 C32 C4 119.32(11)
C31 C32 C4 122.36(11)
C32 C33 C34 122.70(11)
C32 C33 H33 118.6
C34 C33 H33 118.6
C35 C34 C33 116.99(12)
C35 C34 C341 121.85(12)
C33 C34 C341 121.07(11)
C34 C341 C344 111.94(12)
C34 C341 C343 108.36(12)
C344 C341 C343 108.73(13)
C34 C341 C342 110.79(11)
C344 C341 C342 108.23(12)
C343 C341 C342 108.74(13)
C341 C342 H34A 109.5
C341 C342 H34B 109.5
H34A C342 H34B 109.5
C341 C342 H34C 109.5
H34A C342 H34C 109.5
H34B C342 H34C 109.5
C341 C343 H34D 109.5
C341 C343 H34E 109.5
H34D C343 H34E 109.5
C341 C343 H34F 109.5
H34D C343 H34F 109.5
H34E C343 H34F 109.5
C341 C344 H34G 109.5
C341 C344 H34H 109.5
H34G C344 H34H 109.5
C341 C344 H34I 109.5
H34G C344 H34I 109.5
H34H C344 H34I 109.5
C36 C35 C34 122.28(12)
C36 C35 H35 118.9
C34 C35 H35 118.9
C35 C36 C31 119.01(11)
C35 C36 C3 118.78(11)
C31 C36 C3 122.17(12)
C22 C3 C36 111.78(10)
C22 C3 H3A 109.3
C36 C3 H3A 109.3
C22 C3 H3B 109.3
C36 C3 H3B 109.3
H3A C3 H3B 107.9
O41 C41 C42 119.13(11)
O41 C41 C46 118.80(11)
C42 C41 C46 121.96(11)
C41 O41 C411 114.04(10)
O41 C411 C412 110.38(12)
O41 C411 H41A 109.6
C412 C411 H41A 109.6
O41 C411 H41B 109.6
C412 C411 H41B 109.6
H41A C411 H41B 108.1
N413 C412 C411 178.97(18)
C43 C42 C41 117.67(12)
C43 C42 C1 121.05(12)
C41 C42 C1 121.02(11)
C42 C43 C44 122.65(12)
C42 C43 H43 118.7
C44 C43 H43 118.7
C43 C44 C45 117.41(12)
C43 C44 C441 121.86(13)
C45 C44 C441 120.72(13)
C443 C441 C444 113.77(18)
C447 C441 C44 111.7(2)
C443 C441 C44 108.78(15)
C444 C441 C44 108.80(13)
C447 C441 C445 113.2(3)
C44 C441 C445 112.14(19)
C443 C441 C442 108.88(19)
C444 C441 C442 106.31(18)
C44 C441 C442 110.27(14)
C447 C441 C446 104.9(3)
C44 C441 C446 112.41(18)
C445 C441 C446 101.8(3)
C441 C442 H44A 109.5
C441 C442 H44B 109.5
C441 C442 H44C 109.5
C441 C443 H44D 109.5
C441 C443 H44E 109.5
C441 C443 H44F 109.5
C441 C444 H44G 109.5
C441 C444 H44H 109.5
C441 C444 H44I 109.5
C441 C445 H44J 109.5
C441 C445 H44K 109.5
H44J C445 H44K 109.5
C441 C445 H44L 109.5
H44J C445 H44L 109.5
H44K C445 H44L 109.5
C441 C446 H44M 109.5
C441 C446 H44N 109.5
H44M C446 H44N 109.5
C441 C446 H44O 109.5
H44M C446 H44O 109.5
H44N C446 H44O 109.5
C441 C447 H44P 109.5
C441 C447 H44Q 109.5
H44P C447 H44Q 109.5
C441 C447 H44R 109.5
H44P C447 H44R 109.5
H44Q C447 H44R 109.5
C46 C45 C44 122.33(12)
C46 C45 H45 118.8
C44 C45 H45 118.8
C45 C46 C41 117.96(12)
C45 C46 C4 121.17(11)
C41 C46 C4 120.69(11)
C46 C4 C32 109.90(10)
C46 C4 H4A 109.7
C32 C4 H4A 109.7
C46 C4 H4B 109.7
C32 C4 H4B 109.7
H4A C4 H4B 108.2
O51 C51 C52 120.86(11)
O51 C51 C56 118.72(11)
C52 C51 C56 120.17(11)
C51 O51 C511 116.46(10)
O51 C511 C512 108.47(10)
O51 C511 H51A 110
C512 C511 H51A 110
O51 C511 H51B 110
C512 C511 H51B 110
H51A C511 H51B 108.4
O512 C512 N513 123.11(12)
O512 C512 C511 120.45(11)
N513 C512 C511 116.44(11)
C512 N513 C514 124.83(11)
C512 N513 C516 118.63(11)
C514 N513 C516 116.54(11)
N513 C514 C515 113.02(12)
N513 C514 H51C 109
C515 C514 H51C 109
N513 C514 H51D 109
C515 C514 H51D 109
H51C C514 H51D 107.8
C514 C515 H51E 109.5
C514 C515 H51F 109.5
H51E C515 H51F 109.5
C514 C515 H51G 109.5
H51E C515 H51G 109.5
H51F C515 H51G 109.5
N513 C516 C517 111.94(12)
N513 C516 H51H 109.2
C517 C516 H51H 109.2
N513 C516 H51I 109.2
C517 C516 H51I 109.2
H51H C516 H51I 107.9
C516 C517 H51J 109.5
C516 C517 H51K 109.5
H51J C517 H51K 109.5
C516 C517 H51L 109.5
H51J C517 H51L 109.5
H51K C517 H51L 109.5
C51 C52 C53 119.31(11)
C51 C52 C6 122.56(11)
C53 C52 C6 117.93(11)
C54 C53 C52 122.08(12)
C54 C53 H53 119
C52 C53 H53 119
C55 C54 C53 116.87(11)
C55 C54 C541 120.64(11)
C53 C54 C541 122.18(12)
C543 C541 C544 109.2(4)
C545 C541 C54 109.8(6)
C543 C541 C54 113.1(3)
C544 C541 C54 111.7(4)
C545 C541 C547 107.3(6)
C54 C541 C547 112.6(4)
C545 C541 C546 110.4(4)
C54 C541 C546 108.8(3)
C547 C541 C546 108.0(4)
C543 C541 C542 106.5(5)
C544 C541 C542 110.6(5)
C54 C541 C542 105.7(5)
C541 C542 H54A 109.5
C541 C542 H54B 109.5
C541 C542 H54C 109.5
C541 C543 H54D 109.5
C541 C543 H54E 109.5
C541 C543 H54F 109.5
C541 C544 H54G 109.5
C541 C544 H54H 109.5
C541 C544 H54I 109.5
C541 C545 H54J 109.5
C541 C545 H54K 109.5
H54J C545 H54K 109.5
C541 C545 H54L 109.5
H54J C545 H54L 109.5
H54K C545 H54L 109.5
C541 C546 H54M 109.5
C541 C546 H54N 109.5
H54M C546 H54N 109.5
C541 C546 H54O 109.5
H54M C546 H54O 109.5
H54N C546 H54O 109.5
C541 C547 H54P 109.5
C541 C547 H54Q 109.5
H54P C547 H54Q 109.5
C541 C547 H54R 109.5
H54P C547 H54R 109.5
H54Q C547 H54R 109.5
C56 C55 C54 122.95(11)
C56 C55 H55 118.5
C54 C55 H55 118.5
C55 C56 C51 118.58(11)
C55 C56 C5 118.95(11)
C51 C56 C5 122.28(11)
C56 C5 C82 108.14(10)
C56 C5 H5A 110.1
C82 C5 H5A 110.1
C56 C5 H5B 110.1
C82 C5 H5B 110.1
H5A C5 H5B 108.4
O61 C61 C66 117.71(11)
O61 C61 C62 120.18(11)
C66 C61 C62 121.92(11)
C61 O61 C611 115.46(10)
O61 C611 C612 113.42(11)
O61 C611 H61A 108.9
C612 C611 H61A 108.9
O61 C611 H61B 108.9
C612 C611 H61B 108.9
H61A C611 H61B 107.7
N613 C612 C611 177.49(17)
C63 C62 C61 117.62(11)
C63 C62 C7 120.26(11)
C61 C62 C7 122.10(11)
C62 C63 C64 122.49(12)
C62 C63 H63 118.8
C64 C63 H63 118.8
C65 C64 C63 117.59(11)
C65 C64 C641 122.35(12)
C63 C64 C641 120.06(12)
C644 C641 C643 108.20(13)
C644 C641 C642 108.45(13)
C643 C641 C642 110.36(13)
C644 C641 C64 112.28(12)
C643 C641 C64 108.88(11)
C642 C641 C64 108.67(11)
C641 C642 H64A 109.5
C641 C642 H64B 109.5
H64A C642 H64B 109.5
C641 C642 H64C 109.5
H64A C642 H64C 109.5
H64B C642 H64C 109.5
C641 C643 H64D 109.5
C641 C643 H64E 109.5
H64D C643 H64E 109.5
C641 C643 H64F 109.5
H64D C643 H64F 109.5
H64E C643 H64F 109.5
C641 C644 H64G 109.5
C641 C644 H64H 109.5
H64G C644 H64H 109.5
C641 C644 H64I 109.5
H64G C644 H64I 109.5
H64H C644 H64I 109.5
C64 C65 C66 122.03(12)
C64 C65 H65 119
C66 C65 H65 119
C61 C66 C65 118.30(11)
C61 C66 C6 121.01(11)
C65 C66 C6 120.65(11)
C66 C6 C52 111.42(10)
C66 C6 H6A 109.3
C52 C6 H6A 109.3
C66 C6 H6B 109.3
C52 C6 H6B 109.3
H6A C6 H6B 108
O71 C71 C76 118.94(10)
O71 C71 C72 120.19(11)
C76 C71 C72 120.86(11)
C71 O71 C711 111.60(9)
C722 C711 O71 109.1(8)
O71 C711 C712 109.01(16)
C722 C711 H71A 120.3
O71 C711 H71A 109.9
C712 C711 H71A 109.9
C722 C711 H71B 98.6
O71 C711 H71B 109.9
C712 C711 H71B 109.9
H71A C711 H71B 108.3
O712 C712 N713 124.2(3)
O712 C712 C711 120.4(3)
N713 C712 C711 115.4(2)
C712 N713 C714 125.3(3)
C712 N713 C716 117.4(2)
C714 N713 C716 117.3(3)
N713 C714 C715 110.8(3)
N713 C714 H71C 109.5
C715 C714 H71C 109.5
N713 C714 H71D 109.5
C715 C714 H71D 109.5
H71C C714 H71D 108.1
N713 C716 C717 111.6(2)
N713 C716 H71H 109.3
C717 C716 H71H 109.3
N713 C716 H71I 109.3
C717 C716 H71I 109.3
H71H C716 H71I 108
O722 C722 C711 125.3(18)
O722 C722 N723 113.0(18)
C711 C722 N723 121.6(12)
C722 N723 C724 117.5(14)
C722 N723 C726 123.4(10)
C724 N723 C726 118.9(13)
N723 C724 C725 114.8(16)
N723 C724 H72A 108.6
C725 C724 H72A 108.6
N723 C724 H72B 108.6
C725 C724 H72B 108.6
H72A C724 H72B 107.5
C724 C725 H72C 109.5
C724 C725 H72D 109.5
H72C C725 H72D 109.5
C724 C725 H72E 109.5
H72C C725 H72E 109.5
H72D C725 H72E 109.5
N723 C726 C727 115.5(11)
N723 C726 H72F 108.4
C727 C726 H72F 108.4
N723 C726 H72G 108.4
C727 C726 H72G 108.4
H72F C726 H72G 107.5
C726 C727 H72H 109.5
C726 C727 H72I 109.5
H72H C727 H72I 109.5
C726 C727 H72J 109.5
H72H C727 H72J 109.5
H72I C727 H72J 109.5
C73 C72 C71 118.16(11)
C73 C72 C8 119.79(11)
C71 C72 C8 122.04(11)
C72 C73 C74 122.59(11)
C72 C73 H73 118.7
C74 C73 H73 118.7
C75 C74 C73 117.00(11)
C75 C74 C741 121.96(11)
C73 C74 C741 121.03(11)
C74 C741 C742 110.41(11)
C74 C741 C744 109.08(12)
C742 C741 C744 108.89(13)
C74 C741 C743 111.57(11)
C742 C741 C743 107.66(12)
C744 C741 C743 109.18(13)
C741 C742 H74A 109.5
C741 C742 H74B 109.5
H74A C742 H74B 109.5
C741 C742 H74C 109.5
H74A C742 H74C 109.5
H74B C742 H74C 109.5
C741 C743 H74D 109.5
C741 C743 H74E 109.5
H74D C743 H74E 109.5
C741 C743 H74F 109.5
H74D C743 H74F 109.5
H74E C743 H74F 109.5
C741 C744 H74G 109.5
C741 C744 H74H 109.5
H74G C744 H74H 109.5
C741 C744 H74I 109.5
H74G C744 H74I 109.5
H74H C744 H74I 109.5
C76 C75 C74 122.23(12)
C76 C75 H75 118.9
C74 C75 H75 118.9
C75 C76 C71 118.77(11)
C75 C76 C7 118.73(11)
C71 C76 C7 122.50(11)
C76 C7 C62 113.08(10)
C76 C7 H7A 109
C62 C7 H7A 109
C76 C7 H7B 109
C62 C7 H7B 109
H7A C7 H7B 107.8
O81 C81 C82 119.11(11)
O81 C81 C86 118.97(11)
C82 C81 C86 121.66(11)
C81 O81 C811 114.78(10)
O81 C811 C812 111.56(12)
O81 C811 H81A 109.3
C812 C811 H81A 109.3
O81 C811 H81B 109.3
C812 C811 H81B 109.3
H81A C811 H81B 108
N813 C812 C811 178.8(2)
C83 C82 C81 118.17(11)
C83 C82 C5 120.16(11)
C81 C82 C5 121.06(11)
C82 C83 C84 122.46(12)
C82 C83 H83 118.8
C84 C83 H83 118.8
C83 C84 C85 117.27(11)
C83 C84 C841 122.00(12)
C85 C84 C841 120.72(11)
C845 C841 C844 134.8(5)
C845 C841 C84 114.4(5)
C844 C841 C84 110.53(12)
C844 C841 C843 110.34(13)
C84 C841 C843 108.53(11)
C845 C841 C847 115.7(7)
C84 C841 C847 105.3(4)
C844 C841 C842 107.96(13)
C84 C841 C842 112.28(11)
C843 C841 C842 107.15(12)
C845 C841 C846 108.9(7)
C84 C841 C846 111.1(4)
C847 C841 C846 100.5(6)
C841 C842 H84A 109.5
C841 C842 H84B 109.5
C841 C842 H84C 109.5
C841 C843 H84D 109.5
C841 C843 H84E 109.5
C841 C843 H84F 109.5
C841 C844 H84G 109.5
C841 C844 H84H 109.5
C841 C844 H84I 109.5
C841 C845 H84J 109.5
C841 C845 H84K 109.5
H84J C845 H84K 109.5
C841 C845 H84L 109.5
H84J C845 H84L 109.5
H84K C845 H84L 109.5
C841 C846 H84M 109.5
C841 C846 H84N 109.5
H84M C846 H84N 109.5
C841 C846 H84O 109.5
H84M C846 H84O 109.5
H84N C846 H84O 109.5
C841 C847 H84P 109.5
C841 C847 H84Q 109.5
H84P C847 H84Q 109.5
C841 C847 H84R 109.5
H84P C847 H84R 109.5
H84Q C847 H84R 109.5
C86 C85 C84 122.54(12)
C86 C85 H85 118.7
C84 C85 H85 118.7
C85 C86 C81 117.84(11)
C85 C86 C8 120.80(11)
C81 C86 C8 121.30(11)
C86 C8 C72 111.62(10)
C86 C8 H8A 109.3
C72 C8 H8A 109.3
C86 C8 H8B 109.3
C72 C8 H8B 109.3
H8A C8 H8B 108

loop_
_geom_bond_atom_site_label_1
_geom_bond_atom_site_label_2
_geom_bond_distance
C11 C12 1.3923(18)
C11 O11 1.3941(15)
C11 C16 1.4055(18)
O11 C111 1.4254(15)
C111 C112 1.5335(19)
C111 H11A 0.99
C111 H11B 0.99
C112 O112 1.2317(17)
C112 N113 1.3473(16)
N113 C114 1.4674(18)
N113 C116 1.4700(18)
C114 C115 1.524(2)
C114 H11C 0.99
C114 H11D 0.99
C115 H11E 0.98
C115 H11F 0.98
C115 H11G 0.98
C116 C117 1.515(2)
C116 H11H 0.99
C116 H11I 0.99
C117 H11J 0.98
C117 H11K 0.98
C117 H11L 0.98
C12 C13 1.3969(18)
C12 C2 1.5187(18)
C13 C14 1.3916(18)
C13 H13 0.95
C14 C15 1.3959(19)
C14 C141 1.5295(18)
C141 C142 1.528(2)
C141 C143 1.534(2)
C141 C144 1.535(2)
C142 H14A 0.98
C142 H14B 0.98
C142 H14C 0.98
C143 H14D 0.98
C143 H14E 0.98
C143 H14F 0.98
C144 H14G 0.98
C144 H14H 0.98
C144 H14I 0.98
C15 C16 1.3928(18)
C15 H15 0.95
C16 C1 1.5195(19)
C1 C42 1.5217(19)
C1 H1A 0.99
C1 H1B 0.99
C21 O21 1.3879(15)
C21 C26 1.3953(18)
C21 C22 1.3977(18)
O21 C211 1.4168(16)
C211 C212 1.475(2)
C211 H21A 0.99
C211 H21B 0.99
C212 N213 1.142(2)
C22 C23 1.3952(18)
C22 C3 1.5172(19)
C23 C24 1.399(2)
C23 H23 0.95
C24 C25 1.393(2)
C24 C241 1.5351(19)
C241 C244 1.527(3)
C241 C243 1.533(2)
C241 C242 1.537(2)
C242 H24A 0.98
C242 H24B 0.98
C242 H24C 0.98
C243 H24D 0.98
C243 H24E 0.98
C243 H24F 0.98
C244 H24G 0.98
C244 H24H 0.98
C244 H24I 0.98
C25 C26 1.3995(19)
C25 H25 0.95
C26 C2 1.5170(19)
C2 H2A 0.99
C2 H2B 0.99
C31 O31 1.3946(15)
C31 C36 1.3958(17)
C31 C32 1.3994(17)
O31 C311 1.4205(16)
C311 C312 1.5359(18)
C311 H31A 0.99
C311 H31B 0.99
C312 O312 1.2238(17)
C312 N313 1.3472(17)
N313 C314 1.4577(18)
N313 C316 1.4668(18)
C314 C315 1.504(3)
C314 H31C 0.99
C314 H31D 0.99
C315 H31E 0.98
C315 H31F 0.98
C315 H31G 0.98
C316 C317 1.510(2)
C316 H31H 0.99
C316 H31I 0.99
C317 H31J 0.98
C317 H31K 0.98
C317 H31L 0.98
C32 C33 1.3949(17)
C32 C4 1.5213(17)
C33 C34 1.3980(17)
C33 H33 0.95
C34 C35 1.3941(18)
C34 C341 1.5296(18)
C341 C344 1.537(2)
C341 C343 1.537(2)
C341 C342 1.538(2)
C342 H34A 0.98
C342 H34B 0.98
C342 H34C 0.98
C343 H34D 0.98
C343 H34E 0.98
C343 H34F 0.98
C344 H34G 0.98
C344 H34H 0.98
C344 H34I 0.98
C35 C36 1.3895(18)
C35 H35 0.95
C36 C3 1.5195(17)
C3 H3A 0.99
C3 H3B 0.99
C41 O41 1.3897(15)
C41 C42 1.3971(18)
C41 C46 1.3975(17)
O41 C411 1.4231(16)
C411 C412 1.470(2)
C411 H41A 0.99
C411 H41B 0.99
C412 N413 1.143(2)
C42 C43 1.3943(18)
C43 C44 1.395(2)
C43 H43 0.95
C44 C45 1.3968(19)
C44 C441 1.5336(19)
C441 C447 1.478(5)
C441 C443 1.479(3)
C441 C444 1.508(3)
C441 C445 1.535(4)
C441 C442 1.589(3)
C441 C446 1.644(4)
C442 H44A 0.98
C442 H44B 0.98
C442 H44C 0.98
C443 H44D 0.98
C443 H44E 0.98
C443 H44F 0.98
C444 H44G 0.98
C444 H44H 0.98
C444 H44I 0.98
C445 H44J 0.98
C445 H44K 0.98
C445 H44L 0.98
C446 H44M 0.98
C446 H44N 0.98
C446 H44O 0.98
C447 H44P 0.98
C447 H44Q 0.98
C447 H44R 0.98
C45 C46 1.3936(17)
C45 H45 0.95
C46 C4 1.5177(18)
C4 H4A 0.99
C4 H4B 0.99
C51 O51 1.3891(14)
C51 C52 1.3953(17)
C51 C56 1.3999(17)
O51 C511 1.4253(15)
C511 C512 1.5328(18)
C511 H51A 0.99
C511 H51B 0.99
C512 O512 1.2275(16)
C512 N513 1.3506(16)
N513 C514 1.4661(17)
N513 C516 1.4700(17)
C514 C515 1.522(2)
C514 H51C 0.99
C514 H51D 0.99
C515 H51E 0.98
C515 H51F 0.98
C515 H51G 0.98
C516 C517 1.516(2)
C516 H51H 0.99
C516 H51I 0.99
C517 H51J 0.98
C517 H51K 0.98
C517 H51L 0.98
C52 C53 1.3954(17)
C52 C6 1.5178(17)
C53 C54 1.3947(18)
C53 H53 0.95
C54 C55 1.3941(18)
C54 C541 1.5286(18)
C541 C545 1.472(14)
C541 C543 1.496(6)
C541 C544 1.510(11)
C541 C547 1.545(12)
C541 C546 1.584(7)
C541 C542 1.589(14)
C542 H54A 0.98
C542 H54B 0.98
C542 H54C 0.98
C543 H54D 0.98
C543 H54E 0.98
C543 H54F 0.98
C544 H54G 0.98
C544 H54H 0.98
C544 H54I 0.98
C545 H54J 0.98
C545 H54K 0.98
C545 H54L 0.98
C546 H54M 0.98
C546 H54N 0.98
C546 H54O 0.98
C547 H54P 0.98
C547 H54Q 0.98
C547 H54R 0.98
C55 C56 1.3908(17)
C55 H55 0.95
C56 C5 1.5186(17)
C5 C82 1.5188(17)
C5 H5A 0.99
C5 H5B 0.99
C61 O61 1.3902(14)
C61 C66 1.3942(17)
C61 C62 1.3976(18)
O61 C611 1.4086(16)
C611 C612 1.479(2)
C611 H61A 0.99
C611 H61B 0.99
C612 N613 1.1400(19)
C62 C63 1.3953(17)
C62 C7 1.5206(18)
C63 C64 1.4004(19)
C63 H63 0.95
C64 C65 1.3924(19)
C64 C641 1.5336(18)
C641 C644 1.531(2)
C641 C643 1.533(2)
C641 C642 1.533(2)
C642 H64A 0.98
C642 H64B 0.98
C642 H64C 0.98
C643 H64D 0.98
C643 H64E 0.98
C643 H64F 0.98
C644 H64G 0.98
C644 H64H 0.98
C644 H64I 0.98
C65 C66 1.3965(17)
C65 H65 0.95
C66 C6 1.5167(18)
C6 H6A 0.99
C6 H6B 0.99
C71 O71 1.3944(14)
C71 C76 1.3953(17)
C71 C72 1.4004(17)
O71 C711 1.4220(15)
C711 C722 1.35(2)
C711 C712 1.537(3)
C711 H71A 0.99
C711 H71B 0.99
C712 O712 1.229(3)
C712 N713 1.348(4)
N713 C714 1.458(4)
N713 C716 1.467(2)
C714 C715 1.516(4)
C714 H71C 0.99
C714 H71D 0.99
C715 H71E 0.98
C715 H71F 0.98
C715 H71G 0.98
C716 C717 1.501(4)
C716 H71H 0.99
C716 H71I 0.99
C717 H71J 0.98
C717 H71K 0.98
C717 H71L 0.98
C722 O722 1.219(10)
C722 N723 1.40(2)
N723 C724 1.440(15)
N723 C726 1.458(12)
C724 C725 1.482(16)
C724 H72A 0.99
C724 H72B 0.99
C725 H72C 0.98
C725 H72D 0.98
C725 H72E 0.98
C726 C727 1.490(13)
C726 H72F 0.99
C726 H72G 0.99
C727 H72H 0.98
C727 H72I 0.98
C727 H72J 0.98
C72 C73 1.3913(17)
C72 C8 1.5218(17)
C73 C74 1.4008(18)
C73 H73 0.95
C74 C75 1.3946(17)
C74 C741 1.5325(18)
C741 C742 1.534(2)
C741 C744 1.534(2)
C741 C743 1.536(2)
C742 H74A 0.98
C742 H74B 0.98
C742 H74C 0.98
C743 H74D 0.98
C743 H74E 0.98
C743 H74F 0.98
C744 H74G 0.98
C744 H74H 0.98
C744 H74I 0.98
C75 C76 1.3914(17)
C75 H75 0.95
C76 C7 1.5192(17)
C7 H7A 0.99
C7 H7B 0.99
C81 O81 1.3913(14)
C81 C82 1.3970(17)
C81 C86 1.3971(17)
O81 C811 1.4193(16)
C811 C812 1.472(2)
C811 H81A 0.99
C811 H81B 0.99
C812 N813 1.139(2)
C82 C83 1.3927(17)
C83 C84 1.3951(18)
C83 H83 0.95
C84 C85 1.3974(18)
C84 C841 1.5321(17)
C841 C845 1.412(10)
C841 C844 1.511(2)
C841 C843 1.536(2)
C841 C847 1.558(9)
C841 C842 1.559(2)
C841 C846 1.632(9)
C842 H84A 0.98
C842 H84B 0.98
C842 H84C 0.98
C843 H84D 0.98
C843 H84E 0.98
C843 H84F 0.98
C844 H84G 0.98
C844 H84H 0.98
C844 H84I 0.98
C845 H84J 0.98
C845 H84K 0.98
C845 H84L 0.98
C846 H84M 0.98
C846 H84N 0.98
C846 H84O 0.98
C847 H84P 0.98
C847 H84Q 0.98
C847 H84R 0.98
C85 C86 1.3969(17)
C85 H85 0.95
C86 C8 1.5175(17)
C8 H8A 0.99
C8 H8B 0.99

loop_
_platon_squeeze_void_nr
_platon_squeeze_void_average_x
_platon_squeeze_void_average_y
_platon_squeeze_void_average_z
_platon_squeeze_void_volume
_platon_squeeze_void_count_electrons
1 0.138 0.645 0.663 38.2 0.3
2 0.088 0.759 0.144 9.6 0.1
3 0.165 0.867 0.187 15.1 0.1
4 0.362 0.145 0.837 38.2 0.3
5 0.335 0.367 0.313 15.1 0.1
6 0.412 0.259 0.356 9.6 0.1
7 0.588 0.741 0.644 9.8 0.1
8 0.638 0.855 0.163 38.2 0.3
9 0.665 0.633 0.687 14.9 0.1
10 0.862 0.355 0.337 38.2 0.3
11 0.836 0.133 0.813 14.9 0.1
12 0.912 0.241 0.856 9.8 0.1
